data_1529501
loop_
_publ_author_name
'A.V. Kartashev'
'M.S. Molokeev'
'L.I. Isaenko'
'S.A. Zhurkov'
'V.D. Fokina'
'M.V. Gorev'
'I.N. Flerov'

_publ_contact_author_address
;
Kirensky Institute of Physics of SB RAS 
Akademgorodok 50-38
660036 Krasnoyarsk
Russia 
;
_publ_contact_author_email msmolokeev@gmail.com
_publ_contact_author_fax +(3912)43-89-23
_publ_contact_author_name 'Molokeev Maxim'
_publ_contact_author_phone +7-950-437-17-72
_publ_section_title
;
 Heat capacity and structure of Rb2KMeO3F3 (Me: Mo, W) elpasolites
;
_journal_issue 1
_journal_name_full 'Solid State Sciences'
_journal_page_first 166
_journal_page_last 170
_journal_paper_doi 10.1016/j.solidstatesciences.2011.11.019
_journal_volume 14
_journal_year 2012
_chemical_formula_moiety 'F6 O6 W2, 4(Rb), 2(K)'
_chemical_formula_sum 'F6 K2 O6 Rb4 W2'
_chemical_formula_weight 997.76
_space_group_crystal_system cubic
_space_group_IT_number 225
_space_group_name_Hall '-F 4 2 3'
_space_group_name_H-M_alt 'F m -3 m'
_symmetry_space_group_name_Hall '-F 4 2 3'
_symmetry_space_group_name_H-M 'F m -3 m'
_atom_sites_solution_hydrogens .
_audit_creation_method SHELXL-2014/7
_cell_angle_alpha 90
_cell_angle_beta 90
_cell_angle_gamma 90
_cell_formula_units_Z 2
_cell_length_a 8.9402(5)
_cell_length_b 8.9402(5)
_cell_length_c 8.9402(5)
_cell_measurement_temperature 296(2)
_cell_volume 714.56(7)
_computing_structure_refinement 'SHELXL-2014/7 (Sheldrick, 2014)'
_diffrn_ambient_temperature 296(2)
_diffrn_measured_fraction_theta_full 1.000
_diffrn_measured_fraction_theta_max 0.987
_diffrn_measurement_device_type 'CCD area detector'
_diffrn_measurement_method 'phi and omega scans'
_diffrn_radiation_monochromator graphite
_diffrn_radiation_source 'fine-focus sealed tube'
_diffrn_radiation_type MoK\a
_diffrn_radiation_wavelength 0.71073
_diffrn_reflns_av_R_equivalents 0.0450
_diffrn_reflns_av_unetI/netI 0.0167
_diffrn_reflns_laue_measured_fraction_full 1.000
_diffrn_reflns_laue_measured_fraction_max 0.987
_diffrn_reflns_limit_h_max 12
_diffrn_reflns_limit_h_min -11
_diffrn_reflns_limit_k_max 12
_diffrn_reflns_limit_k_min -11
_diffrn_reflns_limit_l_max 12
_diffrn_reflns_limit_l_min -12
_diffrn_reflns_number 1631
_diffrn_reflns_point_group_measured_fraction_full 1.000
_diffrn_reflns_point_group_measured_fraction_max 0.987
_diffrn_reflns_theta_full 25.000
_diffrn_reflns_theta_max 29.661
_diffrn_reflns_theta_min 3.948
_exptl_absorpt_coefficient_mu 30.285
_exptl_crystal_colour colorless
_exptl_crystal_density_diffrn 4.637
_exptl_crystal_description block
_exptl_crystal_F_000 872
_exptl_crystal_size_max 0.25
_exptl_crystal_size_mid 0.25
_exptl_crystal_size_min 0.25
_refine_diff_density_max 0.893
_refine_diff_density_min -0.870
_refine_diff_density_rms 0.191
_refine_ls_extinction_coef 0.0036(5)
_refine_ls_extinction_expression Fc^*^=kFc[1+0.001xFc^2^\l^3^/sin(2\q)]^-1/4^
_refine_ls_extinction_method 'SHELXL-2014/7 (Sheldrick 2014'
_refine_ls_goodness_of_fit_ref 1.368
_refine_ls_hydrogen_treatment undef
_refine_ls_matrix_type full
_refine_ls_number_parameters 8
_refine_ls_number_reflns 77
_refine_ls_number_restraints 0
_refine_ls_restrained_S_all 1.368
_refine_ls_R_factor_all 0.0239
_refine_ls_R_factor_gt 0.0232
_refine_ls_shift/su_max 0.001
_refine_ls_shift/su_mean 0.000
_refine_ls_structure_factor_coef Fsqd
_refine_ls_weighting_details 'w=1/[\s^2^(Fo^2^)+(0.0246P)^2^+16.8162P] where P=(Fo^2^+2Fc^2^)/3'
_refine_ls_weighting_scheme calc
_refine_ls_wR_factor_gt 0.0645
_refine_ls_wR_factor_ref 0.0653
_reflns_Friedel_coverage 0.000
_reflns_friedel_fraction_full .
_reflns_friedel_fraction_max .
_reflns_number_gt 76
_reflns_number_total 77
_reflns_threshold_expression 'I > 2\s(I)'
_cod_data_source_file 1529501.cif
_cod_data_source_block 1529501
_cod_depositor_comments 'Chemical formula was improved'
_cod_original_cell_volume 714.56(12)
_cod_database_code 1529501
_shelx_shelxl_version_number 2014/7
_shelx_space_group_comment
;
The symmetry employed for this shelxl refinement is uniquely defined
by the following loop, which should always be used as a source of
symmetry information in preference to the above space-group names.
They are only intended as comments.
;

loop_
_space_group_symop_operation_xyz
'x, y, z'
'-x, -y, z'
'-x, y, -z'
'x, -y, -z'
'z, x, y'
'z, -x, -y'
'-z, -x, y'
'-z, x, -y'
'y, z, x'
'-y, z, -x'
'y, -z, -x'
'-y, -z, x'
'y, x, -z'
'-y, -x, -z'
'y, -x, z'
'-y, x, z'
'x, z, -y'
'-x, z, y'
'-x, -z, -y'
'x, -z, y'
'z, y, -x'
'z, -y, x'
'-z, y, x'
'-z, -y, -x'
'x, y+1/2, z+1/2'
'-x, -y+1/2, z+1/2'
'-x, y+1/2, -z+1/2'
'x, -y+1/2, -z+1/2'
'z, x+1/2, y+1/2'
'z, -x+1/2, -y+1/2'
'-z, -x+1/2, y+1/2'
'-z, x+1/2, -y+1/2'
'y, z+1/2, x+1/2'
'-y, z+1/2, -x+1/2'
'y, -z+1/2, -x+1/2'
'-y, -z+1/2, x+1/2'
'y, x+1/2, -z+1/2'
'-y, -x+1/2, -z+1/2'
'y, -x+1/2, z+1/2'
'-y, x+1/2, z+1/2'
'x, z+1/2, -y+1/2'
'-x, z+1/2, y+1/2'
'-x, -z+1/2, -y+1/2'
'x, -z+1/2, y+1/2'
'z, y+1/2, -x+1/2'
'z, -y+1/2, x+1/2'
'-z, y+1/2, x+1/2'
'-z, -y+1/2, -x+1/2'
'x+1/2, y, z+1/2'
'-x+1/2, -y, z+1/2'
'-x+1/2, y, -z+1/2'
'x+1/2, -y, -z+1/2'
'z+1/2, x, y+1/2'
'z+1/2, -x, -y+1/2'
'-z+1/2, -x, y+1/2'
'-z+1/2, x, -y+1/2'
'y+1/2, z, x+1/2'
'-y+1/2, z, -x+1/2'
'y+1/2, -z, -x+1/2'
'-y+1/2, -z, x+1/2'
'y+1/2, x, -z+1/2'
'-y+1/2, -x, -z+1/2'
'y+1/2, -x, z+1/2'
'-y+1/2, x, z+1/2'
'x+1/2, z, -y+1/2'
'-x+1/2, z, y+1/2'
'-x+1/2, -z, -y+1/2'
'x+1/2, -z, y+1/2'
'z+1/2, y, -x+1/2'
'z+1/2, -y, x+1/2'
'-z+1/2, y, x+1/2'
'-z+1/2, -y, -x+1/2'
'x+1/2, y+1/2, z'
'-x+1/2, -y+1/2, z'
'-x+1/2, y+1/2, -z'
'x+1/2, -y+1/2, -z'
'z+1/2, x+1/2, y'
'z+1/2, -x+1/2, -y'
'-z+1/2, -x+1/2, y'
'-z+1/2, x+1/2, -y'
'y+1/2, z+1/2, x'
'-y+1/2, z+1/2, -x'
'y+1/2, -z+1/2, -x'
'-y+1/2, -z+1/2, x'
'y+1/2, x+1/2, -z'
'-y+1/2, -x+1/2, -z'
'y+1/2, -x+1/2, z'
'-y+1/2, x+1/2, z'
'x+1/2, z+1/2, -y'
'-x+1/2, z+1/2, y'
'-x+1/2, -z+1/2, -y'
'x+1/2, -z+1/2, y'
'z+1/2, y+1/2, -x'
'z+1/2, -y+1/2, x'
'-z+1/2, y+1/2, x'
'-z+1/2, -y+1/2, -x'
'-x, -y, -z'
'x, y, -z'
'x, -y, z'
'-x, y, z'
'-z, -x, -y'
'-z, x, y'
'z, x, -y'
'z, -x, y'
'-y, -z, -x'
'y, -z, x'
'-y, z, x'
'y, z, -x'
'-y, -x, z'
'y, x, z'
'-y, x, -z'
'y, -x, -z'
'-x, -z, y'
'x, -z, -y'
'x, z, y'
'-x, z, -y'
'-z, -y, x'
'-z, y, -x'
'z, -y, -x'
'z, y, x'
'-x, -y+1/2, -z+1/2'
'x, y+1/2, -z+1/2'
'x, -y+1/2, z+1/2'
'-x, y+1/2, z+1/2'
'-z, -x+1/2, -y+1/2'
'-z, x+1/2, y+1/2'
'z, x+1/2, -y+1/2'
'z, -x+1/2, y+1/2'
'-y, -z+1/2, -x+1/2'
'y, -z+1/2, x+1/2'
'-y, z+1/2, x+1/2'
'y, z+1/2, -x+1/2'
'-y, -x+1/2, z+1/2'
'y, x+1/2, z+1/2'
'-y, x+1/2, -z+1/2'
'y, -x+1/2, -z+1/2'
'-x, -z+1/2, y+1/2'
'x, -z+1/2, -y+1/2'
'x, z+1/2, y+1/2'
'-x, z+1/2, -y+1/2'
'-z, -y+1/2, x+1/2'
'-z, y+1/2, -x+1/2'
'z, -y+1/2, -x+1/2'
'z, y+1/2, x+1/2'
'-x+1/2, -y, -z+1/2'
'x+1/2, y, -z+1/2'
'x+1/2, -y, z+1/2'
'-x+1/2, y, z+1/2'
'-z+1/2, -x, -y+1/2'
'-z+1/2, x, y+1/2'
'z+1/2, x, -y+1/2'
'z+1/2, -x, y+1/2'
'-y+1/2, -z, -x+1/2'
'y+1/2, -z, x+1/2'
'-y+1/2, z, x+1/2'
'y+1/2, z, -x+1/2'
'-y+1/2, -x, z+1/2'
'y+1/2, x, z+1/2'
'-y+1/2, x, -z+1/2'
'y+1/2, -x, -z+1/2'
'-x+1/2, -z, y+1/2'
'x+1/2, -z, -y+1/2'
'x+1/2, z, y+1/2'
'-x+1/2, z, -y+1/2'
'-z+1/2, -y, x+1/2'
'-z+1/2, y, -x+1/2'
'z+1/2, -y, -x+1/2'
'z+1/2, y, x+1/2'
'-x+1/2, -y+1/2, -z'
'x+1/2, y+1/2, -z'
'x+1/2, -y+1/2, z'
'-x+1/2, y+1/2, z'
'-z+1/2, -x+1/2, -y'
'-z+1/2, x+1/2, y'
'z+1/2, x+1/2, -y'
'z+1/2, -x+1/2, y'
'-y+1/2, -z+1/2, -x'
'y+1/2, -z+1/2, x'
'-y+1/2, z+1/2, x'
'y+1/2, z+1/2, -x'
'-y+1/2, -x+1/2, z'
'y+1/2, x+1/2, z'
'-y+1/2, x+1/2, -z'
'y+1/2, -x+1/2, -z'
'-x+1/2, -z+1/2, y'
'x+1/2, -z+1/2, -y'
'x+1/2, z+1/2, y'
'-x+1/2, z+1/2, -y'
'-z+1/2, -y+1/2, x'
'-z+1/2, y+1/2, -x'
'z+1/2, -y+1/2, -x'
'z+1/2, y+1/2, x'

loop_
_atom_site_label
_atom_site_type_symbol
_atom_site_fract_x
_atom_site_fract_y
_atom_site_fract_z
_atom_site_U_iso_or_equiv
_atom_site_adp_type
_atom_site_occupancy
_atom_site_site_symmetry_order
_atom_site_calc_flag
_atom_site_refinement_flags_posn
_atom_site_refinement_flags_adp
_atom_site_refinement_flags_occupancy
_atom_site_disorder_assembly
_atom_site_disorder_group
W W 0.0000 0.0000 0.0000 0.0250(6) Uani 1 48 d S T P . .
Rb Rb 0.2500 0.2500 0.2500 0.0267(6) Uani 1 24 d S T P . .
K K 0.0000 0.5000 0.0000 0.0138(10) Uani 1 48 d S T P . .
F F 0.2121(9) 0.0000 0.0000 0.043(2) Uani 0.5 8 d S T P . .
O O 0.2121(9) 0.0000 0.0000 0.043(2) Uani 0.5 8 d S T P . .

loop_
_atom_site_aniso_label
_atom_site_aniso_U_11
_atom_site_aniso_U_22
_atom_site_aniso_U_33
_atom_site_aniso_U_23
_atom_site_aniso_U_13
_atom_site_aniso_U_12
W 0.0250(6) 0.0250(6) 0.0250(6) 0.000 0.000 0.000
Rb 0.0267(6) 0.0267(6) 0.0267(6) 0.000 0.000 0.000
K 0.0138(10) 0.0138(10) 0.0138(10) 0.000 0.000 0.000
F 0.012(4) 0.059(4) 0.059(4) 0.000 0.000 0.000
O 0.012(4) 0.059(4) 0.059(4) 0.000 0.000 0.000

loop_
_atom_type_symbol
_atom_type_description
_atom_type_scat_dispersion_real
_atom_type_scat_dispersion_imag
_atom_type_scat_source
O O 0.0106 0.0060 'International Tables Vol C Tables 4.2.6.8 and 6.1.1.4'
F F 0.0171 0.0103 'International Tables Vol C Tables 4.2.6.8 and 6.1.1.4'
K K 0.2009 0.2494 'International Tables Vol C Tables 4.2.6.8 and 6.1.1.4'
Rb Rb -0.9393 2.9676 'International Tables Vol C Tables 4.2.6.8 and 6.1.1.4'
W W -0.8490 6.8722 'International Tables Vol C Tables 4.2.6.8 and 6.1.1.4'

loop_
_geom_angle_atom_site_label_1
_geom_angle_atom_site_label_2
_geom_angle_atom_site_label_3
_geom_angle
_geom_angle_site_symmetry_1
_geom_angle_site_symmetry_3
O W O 180.0 105 9
O W F 90.0 105 .
O W F 90.0 9 .
O W O 90.0 105 101
O W O 90.0 9 101
F W O 90.0 . 101
O W O 90.0 105 5
O W O 90.0 9 5
F W O 90.0 . 5
O W O 180.0 101 5
O W O 90.0 105 97
O W O 90.0 9 97
F W O 180.0 . 97
O W O 90.0 101 97
O W O 90.0 5 97
O W F 0.0 105 105
O W F 180.0 9 105
F W F 90.0 . 105
O W F 90.0 101 105
O W F 90.0 5 105
O W F 90.0 97 105
O W F 180.0 105 9
O W F 0.0 9 9
F W F 90.0 . 9
O W F 90.0 101 9
O W F 90.0 5 9
O W F 90.0 97 9
F W F 180.0 105 9
O W F 90.0 105 101
O W F 90.0 9 101
F W F 90.0 . 101
O W F 0.0 101 101
O W F 180.0 5 101
O W F 90.0 97 101
F W F 90.0 105 101
F W F 90.0 9 101
O W F 90.0 105 5
O W F 90.0 9 5
F W F 90.0 . 5
O W F 180.0 101 5
O W F 0.0 5 5
O W F 90.0 97 5
F W F 90.0 105 5
F W F 90.0 9 5
F W F 180.0 101 5
O W F 90.0 105 97
O W F 90.0 9 97
F W F 180.0 . 97
O W F 90.0 101 97
O W F 90.0 5 97
O W F 0.0 97 97
F W F 90.0 105 97
F W F 90.0 9 97
F W F 90.0 101 97
F W F 90.0 5 97
O Rb F 0.0 5 5
O Rb F 49.9 5 .
F Rb F 49.9(2) 5 .
O Rb O 49.9(2) 5 9
F Rb O 49.9(2) 5 9
F Rb O 49.9 . 9
O Rb F 49.9 5 9
F Rb F 49.9(2) 5 9
F Rb F 49.9(2) . 9
O Rb F 0.0 9 9
O Rb O 167.8(3) 5 53
F Rb O 167.8(3) 5 53
F Rb O 119.6 . 53
O Rb O 119.625(17) 9 53
F Rb O 119.625(17) 9 53
O Rb O 119.625(17) 5 25
F Rb O 119.625(17) 5 25
F Rb O 167.8 . 25
O Rb O 119.625(17) 9 25
F Rb O 119.625(17) 9 25
O Rb O 69.9(2) 53 25
O Rb F 167.8 5 53
F Rb F 167.8(3) 5 53
F Rb F 119.625(17) . 53
O Rb F 119.6 9 53
F Rb F 119.625(17) 9 53
O Rb F 0.0 53 53
O Rb F 69.9 25 53
O Rb F 119.6 5 25
F Rb F 119.625(17) 5 25
F Rb F 167.8(3) . 25
O Rb F 119.6 9 25
F Rb F 119.625(17) 9 25
O Rb F 69.9 53 25
O Rb F 0.0 25 25
F Rb F 69.9(2) 53 25
O Rb O 119.625(17) 5 81
F Rb O 119.625(17) 5 81
F Rb O 119.6 . 81
O Rb O 167.8(3) 9 81
F Rb O 167.8(3) 9 81
O Rb O 69.9(2) 53 81
O Rb O 69.9(2) 25 81
F Rb O 69.9(2) 53 81
F Rb O 69.9(2) 25 81
O Rb F 119.6 5 81
F Rb F 119.625(17) 5 81
F Rb F 119.625(17) . 81
O Rb F 167.8 9 81
F Rb F 167.8(3) 9 81
O Rb F 69.9 53 81
O Rb F 69.9 25 81
F Rb F 69.9(2) 53 81
F Rb F 69.9(2) 25 81
O Rb F 0.0 81 81
O K O 180.0 129 33_554
O K O 90.0 129 101_565
O K O 90.0 33_554 101_565
O K O 90.0 129 5
O K O 90.0 33_554 5
O K O 180.0 101_565 5
O K O 90.000(1) 129 169
O K O 90.0 33_554 169
O K O 90.000(1) 101_565 169
O K O 90.0 5 169
O K O 90.0 129 73_455
O K O 90.0 33_554 73_455
O K O 90.0 101_565 73_455
O K O 90.0 5 73_455
O K O 180.0 169 73_455
O K F 0.0 129 129
O K F 180.0 33_554 129
O K F 90.0 101_565 129
O K F 90.0 5 129
O K F 90.0 169 129
O K F 90.0 73_455 129
O K F 180.0 129 33_554
O K F 0.0 33_554 33_554
O K F 90.0 101_565 33_554
O K F 90.0 5 33_554
O K F 90.0 169 33_554
O K F 90.0 73_455 33_554
F K F 180.0 129 33_554
O K F 90.0 129 101_565
O K F 90.0 33_554 101_565
O K F 0.0 101_565 101_565
O K F 180.0 5 101_565
O K F 90.0 169 101_565
O K F 90.0 73_455 101_565
F K F 90.0 129 101_565
F K F 90.0 33_554 101_565
O K F 90.0 129 73_455
O K F 90.0 33_554 73_455
O K F 90.0 101_565 73_455
O K F 90.0 5 73_455
O K F 180.0 169 73_455
O K F 0.0 73_455 73_455
F K F 90.0 129 73_455
F K F 90.0 33_554 73_455
F K F 90.0 101_565 73_455
O K F 90.0 129 169
O K F 90.0 33_554 169
O K F 90.0 101_565 169
O K F 90.0 5 169
O K F 0.0 169 169
O K F 180.0 73_455 169
F K F 90.000(1) 129 169
F K F 90.0 33_554 169
F K F 90.000(1) 101_565 169
F K F 180.0 73_455 169
O K F 90.0 129 5
O K F 90.0 33_554 5
O K F 180.0 101_565 5
O K F 0.0 5 5
O K F 90.0 169 5
O K F 90.0 73_455 5
F K F 90.0 129 5
F K F 90.0 33_554 5
F K F 180.0 101_565 5
F K F 90.0 73_455 5
F K F 90.0 169 5
W F K 180.0 . 73_545
W F Rb 96.12(14) . .
K F Rb 83.88(14) 73_545 .
W F Rb 96.12(14) . 25_544
K F Rb 83.88(14) 73_545 25_544
Rb F Rb 167.8(3) . 25_544
W F Rb 96.12(14) . 145
K F Rb 83.88(14) 73_545 145
Rb F Rb 89.35(3) . 145
Rb F Rb 89.35(3) 25_544 145
W F Rb 96.12(14) . 169
K F Rb 83.88(14) 73_545 169
Rb F Rb 89.35(3) . 169
Rb F Rb 89.35(3) 25_544 169
Rb F Rb 167.8(3) 145 169

loop_
_geom_bond_atom_site_label_1
_geom_bond_atom_site_label_2
_geom_bond_distance
_geom_bond_site_symmetry_2
W O 1.896(8) 105
W O 1.896(8) 9
W F 1.896(8) .
W O 1.896(8) 101
W O 1.896(8) 5
W O 1.896(8) 97
W F 1.896(8) 105
W F 1.896(8) 9
W F 1.896(8) 101
W F 1.896(8) 5
W F 1.896(8) 97
Rb O 3.1789(9) 5
Rb F 3.1789(9) 5
Rb F 3.1789(9) .
Rb O 3.1789(9) 9
Rb F 3.1789(9) 9
Rb O 3.1789(9) 53
Rb O 3.1789(9) 25
Rb F 3.1789(9) 53
Rb F 3.1789(9) 25
Rb O 3.1789(9) 81
Rb F 3.1789(9) 81
K O 2.574(8) 129
K O 2.574(8) 33_554
K O 2.574(8) 101_565
K O 2.574(8) 5
K O 2.574(8) 169
K O 2.574(8) 73_455
K F 2.574(8) 129
K F 2.574(8) 33_554
K F 2.574(8) 101_565
K F 2.574(8) 73_455
K F 2.574(8) 169
K F 2.574(8) 5
F K 2.574(8) 73_545
F Rb 3.1789(9) 25_544
F Rb 3.1789(9) 145
F Rb 3.1789(9) 169

_cod_database_fobs_code 1529501
